data_4115492
loop_
_publ_author_name
'Chi-Ming Che'
'Jie-Sheng Huang'
'Fu-Wa Lee'
'Yan Li'
'Tat-Shing Lai'
'Hoi-Lun Kwong'
'Pang-Fei Teng'
'Wing-Sze Lee'
'Wai-Cheung Lo'
'Shie-Ming Peng'
'Zhong-Yuan Zhou'

_publ_section_title
;
 Asymmetric Inter- and Intramolecular Cyclopropanation of Alkenes
 Catalyzed by Chiral Ruthenium Porphyrins. Synthesis and Crystal Structure
 of a Chiral Metalloporphyrin Carbene Complex
;
_journal_name_full 'Journal of the American Chemical Society'
_journal_page_first 4119
_journal_page_last 4129
_journal_paper_doi 10.1021/ja001416f
_journal_volume 123
_journal_year 2001
_chemical_formula_sum 'C99 H90 Cl4 N4 Ru'
_chemical_formula_weight 1578.62
_chemical_name_systematic
; 
 ? 
;
_space_group_IT_number 19
_symmetry_cell_setting orthorhombic
_symmetry_space_group_name_Hall 'P 2ac 2ab'
_symmetry_space_group_name_H-M 'P 21 21 21'
_atom_sites_solution_hydrogens geom
_atom_sites_solution_primary direct
_atom_sites_solution_secondary difmap
_audit_creation_method SHELXL
_cell_angle_alpha 90.00
_cell_angle_beta 90.00
_cell_angle_gamma 90.00
_cell_formula_units_Z 4
_cell_length_a 14.6870(3)
_cell_length_b 20.6491(3)
_cell_length_c 27.5075(2)
_cell_measurement_reflns_used 7473
_cell_measurement_temperature 295(2)
_cell_volume 8342.3(2)
_computing_cell_refinement 'Siemens SAINT'
_computing_data_collection 'Siemens SMART'
_computing_data_reduction 'Siemens SAINT'
_computing_molecular_graphics 'Siemens SHELXTL'
_computing_publication_material 'Siemens SHELXTL'
_computing_structure_refinement 'SHELXL-93 (Sheldrick, 1993)'
_computing_structure_solution 'SHELXS-86 (Sheldrick, 1990)'
_diffrn_ambient_temperature 295(2)
_diffrn_measurement_device 'Siemens SMART CCD'
_diffrn_measurement_method '\w scans'
_diffrn_radiation_monochromator graphite
_diffrn_radiation_source 'fine-focus sealed tube'
_diffrn_radiation_type MoK\a
_diffrn_radiation_wavelength 0.71073
_diffrn_reflns_av_R_equivalents 0.1106
_diffrn_reflns_av_sigmaI/netI 0.1373
_diffrn_reflns_limit_h_max 19
_diffrn_reflns_limit_h_min -18
_diffrn_reflns_limit_k_max 22
_diffrn_reflns_limit_k_min -26
_diffrn_reflns_limit_l_max 35
_diffrn_reflns_limit_l_min -35
_diffrn_reflns_number 49593
_diffrn_reflns_theta_max 27.49
_diffrn_reflns_theta_min 1.23
_exptl_absorpt_coefficient_mu 0.366
_exptl_absorpt_correction_T_max 0.8313
_exptl_absorpt_correction_T_min 0.6336
_exptl_absorpt_correction_type sadabs
_exptl_crystal_colour red
_exptl_crystal_density_diffrn 1.257
_exptl_crystal_density_meas ?
_exptl_crystal_description plate
_exptl_crystal_F_000 3296
_exptl_crystal_size_max 0.40
_exptl_crystal_size_mid 0.20
_exptl_crystal_size_min 0.05
_refine_diff_density_max 1.141
_refine_diff_density_min -0.597
_refine_diff_density_rms 0.107
_refine_ls_abs_structure_details 'Flack H D (1983), Acta Cryst. A39, 876-881'
_refine_ls_abs_structure_Flack 0.00(4)
_refine_ls_extinction_coef 0.0014(2)
_refine_ls_extinction_expression Fc^*^=kFc[1+0.001xFc^2^\l^3^/sin(2\q)]^-1/4^
_refine_ls_extinction_method SHELXL
_refine_ls_goodness_of_fit_all 1.017
_refine_ls_goodness_of_fit_obs 1.081
_refine_ls_matrix_type full
_refine_ls_number_parameters 964
_refine_ls_number_reflns 19115
_refine_ls_number_restraints 0
_refine_ls_restrained_S_all 1.017
_refine_ls_restrained_S_obs 1.081
_refine_ls_R_factor_all 0.1421
_refine_ls_R_factor_obs 0.0808
_refine_ls_shift/esd_max -0.535
_refine_ls_shift/esd_mean 0.044
_refine_ls_structure_factor_coef Fsqd
_refine_ls_weighting_details 'w=1/[\s^2^(Fo^2^)+(0.1005P)^2^+5.3778P] where P=(Fo^2^+2Fc^2^)/3'
_refine_ls_weighting_scheme calc
_refine_ls_wR_factor_all 0.2101
_refine_ls_wR_factor_obs 0.1756
_reflns_number_observed 11966
_reflns_number_total 19115
_reflns_observed_criterion >2sigma(I)
_cod_data_source_file ja001416f_1.cif
_cod_data_source_block Ms.No.:JA001416F-19-78
_cod_depositor_comments
;
The following automatic conversions were performed:

'_exptl_crystal_density_meas' value 'not_measured' was changed to '?'
- the value is perceived as not measured.

Automatic conversion script
Id: cif_fix_values 3008 2015-01-20 13:52:24Z robertas 

The following automatic conversions were performed:

'_refine_ls_weighting_scheme' value 'calc
w=1/[\s^2^(Fo^2^)+(0.1005P)^2^+5.3778P] where P=(Fo^2^+2Fc^2^)/3' was
changed to 'calc'. New tag '_refine_ls_weighting_details' was
created. The value of the new tag was set to
'w=1/[\s^2^(Fo^2^)+(0.1005P)^2^+5.3778P] where P=(Fo^2^+2Fc^2^)/3'.

Automatic conversion script
Id: cif_fix_values 3143 2015-03-26 13:38:13Z robertas 
;
_cod_database_code 4115492

loop_
_symmetry_equiv_pos_as_xyz
'x, y, z'
'-x+1/2, -y, z+1/2'
'-x, y+1/2, -z+1/2'
'x+1/2, -y+1/2, -z'

loop_
_atom_site_aniso_label
_atom_site_aniso_U_11
_atom_site_aniso_U_22
_atom_site_aniso_U_33
_atom_site_aniso_U_23
_atom_site_aniso_U_13
_atom_site_aniso_U_12
Ru 0.0220(2) 0.0330(2) 0.0277(2) -0.0006(2) 0.0002(2) 0.0026(2)
N1 0.022(3) 0.038(3) 0.037(3) 0.000(2) -0.001(2) 0.002(2)
N2 0.022(3) 0.038(3) 0.031(3) -0.005(2) 0.000(2) 0.004(2)
N3 0.025(2) 0.038(3) 0.029(3) 0.002(2) 0.000(2) 0.005(2)
N4 0.031(3) 0.040(3) 0.025(3) 0.002(2) 0.000(2) 0.001(2)
C1 0.030(3) 0.038(4) 0.033(4) -0.001(3) -0.003(3) 0.002(3)
C2 0.025(4) 0.086(6) 0.042(4) 0.000(4) -0.006(3) 0.014(4)
C3 0.033(4) 0.060(5) 0.036(4) -0.007(3) -0.007(3) 0.013(3)
C4 0.028(3) 0.047(5) 0.030(3) 0.001(3) -0.001(3) 0.005(3)
C5 0.030(3) 0.032(4) 0.037(3) -0.007(3) -0.003(3) -0.005(3)
C6 0.033(3) 0.037(4) 0.033(3) -0.002(2) 0.000(3) 0.006(3)
C7 0.044(4) 0.056(4) 0.034(3) -0.004(3) 0.000(4) 0.009(4)
C8 0.034(4) 0.060(5) 0.041(4) -0.010(3) 0.010(3) -0.004(4)
C9 0.029(3) 0.042(4) 0.028(3) -0.003(3) 0.003(3) -0.001(3)
C10 0.031(3) 0.031(3) 0.034(3) -0.004(3) 0.003(3) -0.002(3)
C11 0.025(3) 0.038(3) 0.039(4) -0.003(3) 0.006(3) 0.003(3)
C12 0.019(3) 0.067(5) 0.044(4) -0.004(4) -0.007(3) 0.012(3)
C13 0.029(3) 0.071(5) 0.039(4) -0.005(3) -0.001(3) 0.008(3)
C14 0.030(3) 0.043(4) 0.027(3) 0.003(3) -0.001(3) 0.001(3)
C15 0.027(3) 0.038(4) 0.035(3) 0.004(2) -0.005(3) -0.002(3)
C16 0.032(3) 0.039(3) 0.029(3) 0.000(2) 0.002(3) -0.005(3)
C17 0.039(4) 0.051(4) 0.031(3) -0.005(3) 0.001(3) -0.002(3)
C18 0.032(4) 0.059(5) 0.030(3) -0.004(3) 0.002(3) 0.006(3)
C19 0.028(3) 0.039(4) 0.035(3) -0.001(3) -0.001(3) 0.007(3)
C20 0.025(3) 0.038(4) 0.036(3) 0.002(3) 0.002(3) 0.006(3)
C21 0.028(3) 0.042(4) 0.039(4) -0.008(3) -0.002(3) -0.004(3)
C22 0.046(4) 0.040(5) 0.052(4) -0.017(3) -0.016(3) 0.004(3)
C23 0.094(8) 0.048(5) 0.087(7) -0.009(5) -0.030(6) -0.003(5)
C24 0.136(11) 0.065(7) 0.100(8) 0.024(6) -0.039(8) -0.049(7)
C25 0.158(13) 0.083(8) 0.102(9) 0.026(7) -0.058(9) -0.081(8)
C26 0.157(12) 0.044(6) 0.090(8) -0.031(5) -0.054(8) 0.001(7)
C27 0.055(5) 0.051(5) 0.048(4) -0.019(4) -0.017(4) 0.002(4)
C28 0.056(5) 0.063(6) 0.037(4) -0.023(4) -0.012(4) 0.007(4)
C29 0.050(4) 0.054(5) 0.034(4) -0.003(3) -0.012(3) -0.006(4)
C30 0.073(6) 0.074(6) 0.043(4) 0.015(4) -0.013(4) -0.020(5)
C31 0.085(7) 0.069(6) 0.050(5) 0.008(4) -0.007(5) -0.023(5)
C32 0.072(6) 0.067(6) 0.049(5) 0.002(4) -0.010(4) -0.032(5)
C33 0.056(5) 0.043(4) 0.037(4) -0.004(3) -0.009(3) -0.007(4)
C34 0.039(4) 0.044(4) 0.031(3) -0.011(3) -0.008(3) -0.002(3)
C35 0.166(13) 0.042(5) 0.115(9) -0.025(6) -0.066(9) 0.019(7)
C36 0.060(5) 0.043(5) 0.065(5) 0.003(4) -0.015(4) -0.006(4)
C37 0.023(3) 0.044(4) 0.037(4) -0.009(3) 0.003(3) 0.002(3)
C38 0.033(4) 0.034(3) 0.031(3) 0.000(3) 0.006(3) -0.001(3)
C39 0.037(4) 0.043(4) 0.049(4) -0.002(3) 0.010(3) 0.008(3)
C40 0.054(5) 0.048(5) 0.053(5) -0.015(4) 0.016(4) -0.001(4)
C41 0.066(6) 0.046(4) 0.061(5) -0.009(4) 0.003(5) -0.003(4)
C42 0.041(5) 0.046(4) 0.056(4) 0.000(3) 0.014(4) -0.007(3)
C43 0.036(4) 0.040(4) 0.047(4) -0.004(3) 0.010(3) 0.000(3)
C44 0.028(3) 0.045(4) 0.049(4) -0.007(3) 0.012(4) 0.010(4)
C45 0.035(4) 0.039(4) 0.045(4) -0.005(3) 0.009(3) 0.005(3)
C46 0.041(4) 0.048(4) 0.088(6) 0.005(4) 0.009(5) 0.009(4)
C47 0.068(6) 0.051(5) 0.113(8) -0.027(5) 0.023(6) 0.004(5)
C48 0.056(5) 0.049(5) 0.112(8) -0.031(5) 0.016(5) -0.012(4)
C49 0.043(4) 0.044(5) 0.080(6) 0.004(4) 0.022(4) -0.003(4)
C50 0.032(4) 0.038(4) 0.045(4) -0.004(3) 0.010(3) 0.000(3)
C51 0.067(5) 0.046(4) 0.049(4) 0.007(4) 0.005(4) 0.007(4)
C52 0.071(6) 0.039(5) 0.095(7) 0.015(4) 0.021(5) 0.015(4)
C53 0.035(3) 0.056(5) 0.033(4) -0.002(3) -0.002(3) 0.009(3)
C54 0.032(4) 0.075(5) 0.040(4) 0.010(4) -0.001(3) 0.011(4)
C55 0.050(5) 0.096(7) 0.050(5) 0.027(5) -0.005(4) -0.011(5)
C56 0.089(7) 0.073(6) 0.072(6) 0.016(5) -0.010(5) 0.009(6)
C57 0.085(7) 0.097(8) 0.068(6) 0.019(6) -0.009(6) 0.023(6)
C58 0.083(7) 0.117(8) 0.047(5) 0.027(5) 0.008(5) 0.037(6)
C59 0.077(6) 0.102(7) 0.033(4) 0.011(5) -0.002(4) 0.047(6)
C60 0.087(7) 0.094(8) 0.037(5) -0.018(5) -0.023(5) 0.035(6)
C61 0.070(6) 0.077(6) 0.054(5) -0.016(5) -0.013(5) 0.025(5)
C62 0.087(7) 0.091(8) 0.090(8) -0.044(6) -0.038(6) 0.016(6)
C63 0.154(12) 0.083(8) 0.085(8) -0.036(6) -0.022(8) 0.000(8)
C64 0.091(7) 0.071(6) 0.102(9) -0.018(6) -0.014(7) 0.017(6)
C65 0.069(6) 0.060(5) 0.066(6) -0.012(4) -0.015(5) -0.002(5)
C66 0.047(4) 0.062(5) 0.051(5) -0.007(4) -0.009(4) 0.019(4)
C67 0.076(8) 0.144(10) 0.091(8) 0.064(7) 0.019(6) 0.010(7)
C68 0.067(6) 0.092(8) 0.130(11) -0.012(7) -0.027(7) -0.019(6)
C69 0.031(4) 0.061(5) 0.027(3) -0.009(3) -0.001(3) 0.007(3)
C70 0.030(4) 0.069(5) 0.040(4) 0.006(4) -0.001(3) 0.003(4)
C71 0.038(4) 0.074(6) 0.069(5) 0.021(5) 0.003(4) 0.010(4)
C72 0.086(8) 0.127(10) 0.097(8) 0.056(7) -0.004(6) 0.003(7)
C73 0.072(7) 0.176(13) 0.089(7) 0.061(8) 0.021(6) -0.024(8)
C74 0.033(5) 0.116(8) 0.072(6) 0.024(6) 0.015(4) 0.008(5)
C75 0.028(4) 0.094(7) 0.044(4) -0.005(4) 0.003(3) 0.006(4)
C76 0.033(4) 0.097(8) 0.056(5) -0.023(5) 0.001(4) 0.013(5)
C77 0.040(4) 0.064(5) 0.064(5) -0.021(4) -0.008(4) 0.023(4)
C78 0.046(5) 0.069(6) 0.123(9) -0.044(6) -0.005(5) 0.017(5)
C79 0.072(7) 0.053(6) 0.160(12) 0.002(7) -0.038(8) 0.009(5)
C80 0.079(6) 0.065(6) 0.089(7) 0.006(5) 0.002(6) -0.010(5)
C81 0.037(4) 0.064(6) 0.072(6) -0.018(4) -0.003(4) 0.003(4)
C82 0.039(4) 0.049(5) 0.045(4) -0.008(3) -0.002(3) 0.006(4)
C83 0.045(5) 0.069(6) 0.095(7) 0.022(5) 0.000(5) 0.000(4)
C84 0.061(6) 0.066(6) 0.107(8) -0.037(6) -0.010(6) 0.007(5)
C85 0.035(3) 0.037(4) 0.041(4) -0.001(3) -0.004(3) 0.000(3)
C86 0.037(4) 0.036(4) 0.058(5) 0.010(3) 0.003(4) -0.005(3)
C87 0.063(6) 0.107(8) 0.056(6) 0.020(5) 0.006(5) -0.008(6)
C88 0.066(7) 0.113(9) 0.110(9) 0.045(8) 0.033(7) -0.011(7)
C89 0.060(7) 0.074(8) 0.178(14) 0.020(9) 0.045(9) -0.010(6)
C90 0.051(5) 0.103(8) 0.143(11) -0.026(9) -0.002(7) -0.036(6)
C91 0.051(5) 0.093(7) 0.076(7) -0.021(5) 0.003(5) -0.025(5)
C92 0.032(3) 0.034(4) 0.073(5) 0.003(4) -0.001(4) -0.002(3)
C93 0.051(5) 0.059(5) 0.088(6) 0.014(5) -0.015(5) 0.008(5)
C94 0.060(6) 0.058(7) 0.156(12) 0.042(7) -0.029(7) 0.001(5)
C95 0.051(5) 0.043(5) 0.165(13) 0.006(7) 0.014(7) 0.012(4)
C96 0.057(6) 0.051(6) 0.118(8) -0.009(6) 0.027(6) -0.001(4)
C97 0.057(6) 0.041(4) 0.076(6) 0.009(4) 0.020(4) -0.001(4)
Cl1 0.191(5) 0.196(5) 0.138(3) -0.044(3) -0.038(3) 0.058(4)
Cl2 0.219(6) 0.152(5) 0.324(9) 0.002(5) -0.010(6) 0.067(4)
Cl3 0.295(8) 0.142(4) 0.200(5) 0.023(4) -0.079(5) -0.030(4)
Cl4 0.163(6) 0.683(20) 0.188(6) 0.060(9) -0.023(5) -0.030(9)

loop_
_atom_site_label
_atom_site_type_symbol
_atom_site_fract_x
_atom_site_fract_y
_atom_site_fract_z
_atom_site_U_iso_or_equiv
_atom_site_thermal_displace_type
_atom_site_occupancy
_atom_site_calc_flag
_atom_site_refinement_flags
Ru Ru 0.95953(3) 0.53469(2) 0.16302(2) 0.02757(13) Uani 1 d .
N1 N 0.8389(3) 0.5576(3) 0.1308(2) 0.0323(12) Uani 1 d .
N2 N 1.0157(3) 0.5211(2) 0.0957(2) 0.0304(12) Uani 1 d .
N3 N 1.0855(3) 0.5263(3) 0.1935(2) 0.0307(11) Uani 1 d .
N4 N 0.9105(3) 0.5697(3) 0.2278(2) 0.0318(12) Uani 1 d .
C1 C 0.7629(4) 0.5839(3) 0.1528(2) 0.0334(15) Uani 1 d .
C2 C 0.6881(5) 0.5873(4) 0.1174(3) 0.051(2) Uani 1 d .
H2A H 0.6292(5) 0.6021(4) 0.1230(3) 0.061 Uiso 1 calc R
C3 C 0.7221(5) 0.5646(4) 0.0750(3) 0.043(2) Uani 1 d .
H3A H 0.6905(5) 0.5614(4) 0.0458(3) 0.052 Uiso 1 calc R
C4 C 0.8163(4) 0.5462(3) 0.0827(2) 0.035(2) Uani 1 d .
C5 C 0.8766(4) 0.5240(3) 0.0462(2) 0.0332(14) Uani 1 d .
C6 C 0.9699(5) 0.5166(3) 0.0529(2) 0.0344(14) Uani 1 d .
C7 C 1.0333(5) 0.5036(3) 0.0139(2) 0.045(2) Uani 1 d .
H7A H 1.0190(5) 0.4982(3) -0.0187(2) 0.054 Uiso 1 calc R
C8 C 1.1177(5) 0.5009(4) 0.0340(3) 0.045(2) Uani 1 d .
H8A H 1.1722(5) 0.4938(4) 0.0175(3) 0.054 Uiso 1 calc R
C9 C 1.1069(4) 0.5111(3) 0.0854(2) 0.033(2) Uani 1 d .
C10 C 1.1783(4) 0.5074(3) 0.1195(2) 0.0320(14) Uani 1 d .
C11 C 1.1667(4) 0.5115(3) 0.1701(2) 0.0338(14) Uani 1 d .
C12 C 1.2375(4) 0.5043(4) 0.2056(2) 0.043(2) Uani 1 d .
H12A H 1.2983(4) 0.4947(4) 0.1993(2) 0.052 Uiso 1 calc R
C13 C 1.2008(4) 0.5138(4) 0.2492(3) 0.046(2) Uani 1 d .
H13A H 1.2312(4) 0.5110(4) 0.2788(3) 0.056 Uiso 1 calc R
C14 C 1.1060(4) 0.5292(4) 0.2429(2) 0.0332(14) Uani 1 d .
C15 C 1.0471(5) 0.5497(3) 0.2791(2) 0.0335(14) Uani 1 d .
C16 C 0.9569(5) 0.5700(3) 0.2717(2) 0.0333(13) Uani 1 d .
C17 C 0.8977(5) 0.5974(3) 0.3080(2) 0.040(2) Uani 1 d .
H17A H 0.9118(5) 0.6027(3) 0.3407(2) 0.048 Uiso 1 calc R
C18 C 0.8167(5) 0.6141(4) 0.2863(2) 0.040(2) Uani 1 d .
H18A H 0.7667(5) 0.6335(4) 0.3011(2) 0.048 Uiso 1 calc R
C19 C 0.8248(4) 0.5956(3) 0.2358(2) 0.0340(15) Uani 1 d .
C20 C 0.7568(4) 0.6036(3) 0.2017(2) 0.0334(14) Uani 1 d .
C21 C 0.8348(4) 0.5128(3) -0.0031(2) 0.036(2) Uani 1 d .
C22 C 0.8093(5) 0.4502(3) -0.0180(3) 0.046(2) Uani 1 d .
C23 C 0.8055(7) 0.3875(4) 0.0095(4) 0.076(3) Uani 1 d .
H23A H 0.8488(7) 0.3832(4) 0.0364(4) 0.091 Uiso 1 calc R
C24 C 0.7018(9) 0.3761(5) 0.0228(4) 0.100(4) Uani 1 d .
H24A H 0.6948(9) 0.3393(5) 0.0444(4) 0.120 Uiso 1 calc R
H24B H 0.6756(9) 0.4141(5) 0.0380(4) 0.120 Uiso 1 calc R
C25 C 0.6575(10) 0.3627(6) -0.0268(4) 0.114(5) Uani 1 d .
H25A H 0.6306(10) 0.3199(6) -0.0280(4) 0.137 Uiso 1 calc R
H25B H 0.6113(10) 0.3948(6) -0.0344(4) 0.137 Uiso 1 calc R
C26 C 0.7411(10) 0.3683(5) -0.0622(4) 0.097(4) Uani 1 d .
H26A H 0.7330(10) 0.3482(5) -0.0942(4) 0.117 Uiso 1 calc R
C27 C 0.7696(5) 0.4381(4) -0.0628(3) 0.052(2) Uani 1 d .
C28 C 0.7524(6) 0.4888(4) -0.0954(3) 0.052(2) Uani 1 d .
H28A H 0.7262(6) 0.4807(4) -0.1256(3) 0.063 Uiso 1 calc R
C29 C 0.7754(5) 0.5514(4) -0.0815(2) 0.046(2) Uani 1 d .
C30 C 0.7693(7) 0.6170(4) -0.1061(3) 0.063(2) Uani 1 d .
H30A H 0.7238(7) 0.6202(4) -0.1320(3) 0.076 Uiso 1 calc R
C31 C 0.8686(7) 0.6356(5) -0.1212(3) 0.068(3) Uani 1 d .
H31A H 0.8979(7) 0.6007(5) -0.1388(3) 0.081 Uiso 1 calc R
H31B H 0.8693(7) 0.6744(5) -0.1411(3) 0.081 Uiso 1 calc R
C32 C 0.9146(6) 0.6474(4) -0.0717(3) 0.063(2) Uani 1 d .
H32A H 0.9371(6) 0.6914(4) -0.0692(3) 0.075 Uiso 1 calc R
H32B H 0.9648(6) 0.6175(4) -0.0667(3) 0.075 Uiso 1 calc R
C33 C 0.8368(5) 0.6348(4) -0.0347(3) 0.045(2) Uani 1 d .
H33A H 0.8457(5) 0.6534(4) -0.0023(3) 0.054 Uiso 1 calc R
C34 C 0.8161(5) 0.5624(3) -0.0361(2) 0.038(2) Uani 1 d .
C35 C 0.8167(10) 0.3400(5) -0.0314(4) 0.107(5) Uani 1 d .
H35A H 0.8046(10) 0.2957(5) -0.0215(4) 0.129 Uiso 1 calc R
H35B H 0.8759(10) 0.3429(5) -0.0469(4) 0.129 Uiso 1 calc R
C36 C 0.7531(6) 0.6604(4) -0.0632(3) 0.056(2) Uani 1 d .
H36A H 0.6959(6) 0.6517(4) -0.0469(3) 0.067 Uiso 1 calc R
H36B H 0.7578(6) 0.7060(4) -0.0713(3) 0.067 Uiso 1 calc R
C37 C 1.2750(4) 0.5034(3) 0.1013(2) 0.0348(15) Uani 1 d .
C38 C 1.3199(4) 0.5593(3) 0.0876(2) 0.0330(15) Uani 1 d .
C39 C 1.2909(5) 0.6293(3) 0.0888(3) 0.043(2) Uani 1 d .
H39A H 1.2253(5) 0.6375(3) 0.0874(3) 0.051 Uiso 1 calc R
C40 C 1.3425(5) 0.6604(4) 0.1320(3) 0.052(2) Uani 1 d .
H40A H 1.3339(5) 0.6352(4) 0.1614(3) 0.062 Uiso 1 calc R
H40B H 1.3213(5) 0.7043(4) 0.1377(3) 0.062 Uiso 1 calc R
C41 C 1.4465(6) 0.6602(4) 0.1160(3) 0.058(2) Uani 1 d .
H41A H 1.4710(6) 0.7038(4) 0.1142(3) 0.070 Uiso 1 calc R
H41B H 1.4835(6) 0.6345(4) 0.1379(3) 0.070 Uiso 1 calc R
C42 C 1.4402(5) 0.6284(3) 0.0646(3) 0.047(2) Uani 1 d .
H42A H 1.4931(5) 0.6350(3) 0.0434(3) 0.057 Uiso 1 calc R
C43 C 1.4128(5) 0.5582(3) 0.0732(3) 0.041(2) Uani 1 d .
C44 C 1.4612(5) 0.5014(3) 0.0722(2) 0.041(2) Uani 1 d .
H44A H 1.5217(5) 0.5009(3) 0.0624(2) 0.049 Uiso 1 calc R
C45 C 1.4184(5) 0.4456(3) 0.0861(3) 0.040(2) Uani 1 d .
C46 C 1.4490(6) 0.3763(4) 0.0875(3) 0.059(2) Uani 1 d .
H46A H 1.5148(6) 0.3689(4) 0.0891(3) 0.071 Uiso 1 calc R
C47 C 1.3961(7) 0.3407(4) 0.0449(4) 0.077(3) Uani 1 d .
H47A H 1.4032(7) 0.3637(4) 0.0144(4) 0.093 Uiso 1 calc R
H47B H 1.4175(7) 0.2966(4) 0.0409(4) 0.093 Uiso 1 calc R
C48 C 1.2958(6) 0.3421(4) 0.0622(4) 0.072(3) Uani 1 d .
H48A H 1.2718(6) 0.2985(4) 0.0655(4) 0.087 Uiso 1 calc R
H48B H 1.2579(6) 0.3661(4) 0.0397(4) 0.087 Uiso 1 calc R
C49 C 1.3006(5) 0.3765(4) 0.1124(3) 0.055(2) Uani 1 d .
H49A H 1.2480(5) 0.3703(4) 0.1338(3) 0.067 Uiso 1 calc R
C50 C 1.3258(5) 0.4467(3) 0.1009(3) 0.039(2) Uani 1 d .
C51 C 1.3487(6) 0.6569(4) 0.0457(3) 0.054(2) Uani 1 d .
H51A H 1.3308(6) 0.6393(4) 0.0144(3) 0.065 Uiso 1 calc R
H51B H 1.3487(6) 0.7039(4) 0.0445(3) 0.065 Uiso 1 calc R
C52 C 1.3921(6) 0.3528(4) 0.1320(4) 0.068(3) Uani 1 d .
H52A H 1.3940(6) 0.3062(4) 0.1361(4) 0.082 Uiso 1 calc R
H52B H 1.4094(6) 0.3742(4) 0.1620(4) 0.082 Uiso 1 calc R
C53 C 1.0824(4) 0.5512(3) 0.3305(2) 0.042(2) Uani 1 d .
C54 C 1.0613(5) 0.5017(4) 0.3635(3) 0.049(2) Uani 1 d .
C55 C 1.0114(6) 0.4392(5) 0.3578(3) 0.065(3) Uani 1 d .
H55A H 0.9656(6) 0.4378(5) 0.3319(3) 0.078 Uiso 1 calc R
C56 C 1.0871(7) 0.3855(5) 0.3557(3) 0.078(3) Uani 1 d .
H56A H 1.0612(7) 0.3436(5) 0.3478(3) 0.094 Uiso 1 calc R
H56B H 1.1335(7) 0.3962(5) 0.3320(3) 0.094 Uiso 1 calc R
C57 C 1.1255(8) 0.3860(5) 0.4069(3) 0.084(3) Uani 1 d .
H57A H 1.1895(8) 0.3977(5) 0.4067(3) 0.100 Uiso 1 calc R
H57B H 1.1185(8) 0.3441(5) 0.4222(3) 0.100 Uiso 1 calc R
C58 C 1.0683(7) 0.4379(5) 0.4331(3) 0.082(3) Uani 1 d .
H58A H 1.0683(7) 0.4353(5) 0.4687(3) 0.099 Uiso 1 calc R
C59 C 1.0962(7) 0.5034(5) 0.4118(3) 0.071(3) Uani 1 d .
C60 C 1.1525(7) 0.5524(5) 0.4275(3) 0.072(3) Uani 1 d .
H60A H 1.1762(7) 0.5521(5) 0.4589(3) 0.087 Uiso 1 calc R
C61 C 1.1728(6) 0.6016(5) 0.3957(3) 0.067(3) Uani 1 d .
C62 C 1.2271(8) 0.6618(5) 0.4010(4) 0.089(4) Uani 1 d .
H62A H 1.2707(8) 0.6627(5) 0.4279(4) 0.107 Uiso 1 calc R
C63 C 1.1528(10) 0.7193(5) 0.3998(4) 0.107(4) Uani 1 d .
H63A H 1.1025(10) 0.7105(5) 0.4217(4) 0.129 Uiso 1 calc R
H63B H 1.1800(10) 0.7606(5) 0.4082(4) 0.129 Uiso 1 calc R
C64 C 1.1215(7) 0.7179(5) 0.3456(4) 0.088(3) Uani 1 d .
H64A H 1.1357(7) 0.7584(5) 0.3295(4) 0.106 Uiso 1 calc R
H64B H 1.0565(7) 0.7101(5) 0.3433(4) 0.106 Uiso 1 calc R
C65 C 1.1758(6) 0.6612(4) 0.3228(3) 0.065(2) Uani 1 d .
H65A H 1.1791(6) 0.6605(4) 0.2872(3) 0.078 Uiso 1 calc R
C66 C 1.1398(5) 0.6005(4) 0.3468(3) 0.053(2) Uani 1 d .
C67 C 0.9768(7) 0.4276(6) 0.4090(4) 0.104(4) Uani 1 d .
H67A H 0.9317(7) 0.4592(6) 0.4191(4) 0.124 Uiso 1 calc R
H67B H 0.9536(7) 0.3840(6) 0.4136(4) 0.124 Uiso 1 calc R
C68 C 1.2672(7) 0.6676(6) 0.3499(5) 0.096(4) Uani 1 d .
H68A H 1.2964(7) 0.7090(6) 0.3443(5) 0.116 Uiso 1 calc R
H68B H 1.3090(7) 0.6326(6) 0.3423(5) 0.116 Uiso 1 calc R
C69 C 0.6685(5) 0.6345(4) 0.2177(2) 0.040(2) Uani 1 d .
C70 C 0.5918(5) 0.5980(4) 0.2302(3) 0.046(2) Uani 1 d .
C71 C 0.5769(5) 0.5257(4) 0.2344(3) 0.060(2) Uani 1 d .
H71A H 0.6186(5) 0.4989(4) 0.2152(3) 0.072 Uiso 1 calc R
C72 C 0.5738(8) 0.5096(6) 0.2895(4) 0.103(4) Uani 1 d .
H72A H 0.6258(8) 0.5277(6) 0.3065(4) 0.124 Uiso 1 calc R
H72B H 0.5718(8) 0.4632(6) 0.2950(4) 0.124 Uiso 1 calc R
C73 C 0.4818(7) 0.5435(7) 0.3059(4) 0.112(5) Uani 1 d .
H73A H 0.4394(7) 0.5122(7) 0.3193(4) 0.135 Uiso 1 calc R
H73B H 0.4931(7) 0.5770(7) 0.3298(4) 0.135 Uiso 1 calc R
C74 C 0.4452(6) 0.5727(5) 0.2580(3) 0.074(3) Uani 1 d .
H74A H 0.3803(6) 0.5837(5) 0.2576(3) 0.089 Uiso 1 calc R
C75 C 0.5109(5) 0.6277(5) 0.2452(3) 0.055(2) Uani 1 d .
C76 C 0.5011(6) 0.6946(5) 0.2461(3) 0.062(2) Uani 1 d .
H76A H 0.4463(6) 0.7140(5) 0.2548(3) 0.074 Uiso 1 calc R
C77 C 0.5767(5) 0.7314(4) 0.2335(3) 0.056(2) Uani 1 d .
C78 C 0.5923(6) 0.8037(5) 0.2270(4) 0.079(3) Uani 1 d .
H78A H 0.5511(6) 0.8319(5) 0.2454(4) 0.095 Uiso 1 calc R
C79 C 0.5938(7) 0.8147(5) 0.1713(5) 0.095(4) Uani 1 d .
H79A H 0.5424(7) 0.7937(5) 0.1556(5) 0.114 Uiso 1 calc R
H79B H 0.5929(7) 0.8605(5) 0.1635(5) 0.114 Uiso 1 calc R
C80 C 0.6843(6) 0.7832(5) 0.1559(4) 0.078(3) Uani 1 d .
H80A H 0.7254(6) 0.8151(5) 0.1421(4) 0.093 Uiso 1 calc R
H80B H 0.6742(6) 0.7491(5) 0.1323(4) 0.093 Uiso 1 calc R
C81 C 0.7233(5) 0.7549(4) 0.2051(3) 0.058(2) Uani 1 d .
H81A H 0.7884(5) 0.7444(4) 0.2051(3) 0.069 Uiso 1 calc R
C82 C 0.6610(5) 0.7016(4) 0.2196(3) 0.044(2) Uani 1 d .
C83 C 0.4762(5) 0.5202(4) 0.2204(4) 0.070(3) Uani 1 d .
H83A H 0.4508(5) 0.4777(4) 0.2269(4) 0.084 Uiso 1 calc R
H83B H 0.4645(5) 0.5327(4) 0.1869(4) 0.084 Uiso 1 calc R
C84 C 0.6931(6) 0.8080(5) 0.2411(4) 0.078(3) Uani 1 d .
H84A H 0.7196(6) 0.8500(5) 0.2339(4) 0.094 Uiso 1 calc R
H84B H 0.7042(6) 0.7965(5) 0.2747(4) 0.094 Uiso 1 calc R
C85 C 0.9302(4) 0.4482(3) 0.1734(2) 0.038(2) Uani 1 d .
C86 C 0.8378(5) 0.4247(3) 0.1884(3) 0.044(2) Uani 1 d .
C87 C 0.8136(7) 0.4210(5) 0.2367(3) 0.075(3) Uani 1 d .
H87A H 0.8518(7) 0.4383(5) 0.2603(3) 0.090 Uiso 1 calc R
C88 C 0.7337(8) 0.3919(6) 0.2500(5) 0.096(4) Uani 1 d .
H88A H 0.7196(8) 0.3882(6) 0.2829(5) 0.115 Uiso 1 calc R
C89 C 0.6731(8) 0.3676(6) 0.2156(6) 0.104(4) Uani 1 d .
H89A H 0.6191(8) 0.3477(6) 0.2251(6) 0.125 Uiso 1 calc R
C90 C 0.6952(6) 0.3739(5) 0.1677(6) 0.099(4) Uani 1 d .
H90A H 0.6548(6) 0.3596(5) 0.1440(6) 0.119 Uiso 1 calc R
C91 C 0.7787(6) 0.4019(5) 0.1537(4) 0.073(3) Uani 1 d .
H91A H 0.7937(6) 0.4050(5) 0.1210(4) 0.088 Uiso 1 calc R
C92 C 0.9960(4) 0.3937(3) 0.1667(3) 0.047(2) Uani 1 d .
C93 C 1.0315(6) 0.3635(4) 0.2076(3) 0.066(2) Uani 1 d .
H93A H 1.0180(6) 0.3786(4) 0.2386(3) 0.079 Uiso 1 calc R
C94 C 1.0885(7) 0.3091(5) 0.2008(5) 0.091(4) Uani 1 d .
H94A H 1.1146(7) 0.2892(5) 0.2277(5) 0.110 Uiso 1 calc R
C95 C 1.1062(6) 0.2853(4) 0.1556(6) 0.086(4) Uani 1 d .
H95A H 1.1428(6) 0.2488(4) 0.1521(6) 0.103 Uiso 1 calc R
C96 C 1.0714(6) 0.3138(4) 0.1160(4) 0.075(3) Uani 1 d .
H96A H 1.0838(6) 0.2972(4) 0.0852(4) 0.090 Uiso 1 calc R
C97 C 1.0155(6) 0.3694(4) 0.1212(3) 0.058(2) Uani 1 d .
H97A H 0.9918(6) 0.3897(4) 0.0938(3) 0.069 Uiso 1 calc R
C98 C 0.9211(12) 0.1900(8) 0.4751(6) 0.150(6) Uiso 1 d .
H98A H 0.9546(12) 0.1497(8) 0.4777(6) 0.180 Uiso 1 calc R
H98B H 0.8826(12) 0.1874(8) 0.4465(6) 0.180 Uiso 1 calc R
C99 C 0.9345(12) 0.1985(9) 0.3034(6) 0.164(7) Uiso 1 d .
H99A H 0.8964(12) 0.1608(9) 0.2979(6) 0.196 Uiso 1 calc R
H99B H 0.9722(12) 0.2034(9) 0.2747(6) 0.196 Uiso 1 calc R
Cl1 Cl 1.0055(4) 0.1798(3) 0.3502(2) 0.175(2) Uani 1 d .
Cl2 Cl 0.8658(5) 0.2621(3) 0.3051(3) 0.231(3) Uani 1 d .
Cl3 Cl 0.9927(5) 0.2497(2) 0.4687(2) 0.212(3) Uani 1 d .
Cl4 Cl 0.8530(5) 0.1996(7) 0.5265(3) 0.345(6) Uani 1 d .

loop_
_atom_type_symbol
_atom_type_description
_atom_type_scat_dispersion_real
_atom_type_scat_dispersion_imag
_atom_type_scat_source
C C 0.0033 0.0016 'International Tables Vol C Tables 4.2.6.8 and 6.1.1.4'
H H 0.0000 0.0000 'International Tables Vol C Tables 4.2.6.8 and 6.1.1.4'
N N 0.0061 0.0033 'International Tables Vol C Tables 4.2.6.8 and 6.1.1.4'
Cl Cl 0.1484 0.1585 'International Tables Vol C Tables 4.2.6.8 and 6.1.1.4'
Ru Ru -1.2594 0.8363 'International Tables Vol C Tables 4.2.6.8 and 6.1.1.4'

loop_
_geom_angle_atom_site_label_1
_geom_angle_atom_site_label_2
_geom_angle_atom_site_label_3
_geom_angle
C85 Ru N3 93.8(2)
C85 Ru N1 95.1(2)
N3 Ru N1 171.2(2)
C85 Ru N4 97.1(2)
N3 Ru N4 89.5(2)
N1 Ru N4 89.5(2)
C85 Ru N2 95.8(2)
N3 Ru N2 89.7(2)
N1 Ru N2 89.4(2)
N4 Ru N2 167.2(2)
C4 N1 C1 107.0(5)
C4 N1 Ru 125.8(4)
C1 N1 Ru 127.1(4)
C6 N2 C9 106.9(5)
C6 N2 Ru 126.4(4)
C9 N2 Ru 126.7(4)
C14 N3 C11 106.0(5)
C14 N3 Ru 126.5(4)
C11 N3 Ru 127.3(4)
C16 N4 C19 107.9(5)
C16 N4 Ru 125.8(4)
C19 N4 Ru 126.3(4)
N1 C1 C20 125.8(6)
N1 C1 C2 109.4(5)
C20 C1 C2 124.8(6)
C3 C2 C1 106.1(6)
C2 C3 C4 108.5(6)
N1 C4 C5 125.7(5)
N1 C4 C3 108.9(5)
C5 C4 C3 125.2(6)
C6 C5 C4 123.8(6)
C6 C5 C21 120.3(6)
C4 C5 C21 115.8(5)
N2 C6 C5 126.6(6)
N2 C6 C7 109.6(6)
C5 C6 C7 123.8(6)
C8 C7 C6 107.2(6)
C7 C8 C9 107.0(6)
N2 C9 C10 126.1(5)
N2 C9 C8 109.3(6)
C10 C9 C8 124.5(6)
C9 C10 C11 124.6(6)
C9 C10 C37 118.8(5)
C11 C10 C37 116.5(6)
N3 C11 C10 125.2(6)
N3 C11 C12 109.2(5)
C10 C11 C12 125.5(6)
C13 C12 C11 107.7(6)
C12 C13 C14 108.5(6)
N3 C14 C15 125.4(5)
N3 C14 C13 108.5(5)
C15 C14 C13 125.8(6)
C14 C15 C16 125.1(5)
C14 C15 C53 117.7(6)
C16 C15 C53 117.1(5)
N4 C16 C15 126.1(6)
N4 C16 C17 108.0(6)
C15 C16 C17 125.8(6)
C18 C17 C16 108.6(6)
C17 C18 C19 106.2(6)
N4 C19 C20 126.6(6)
N4 C19 C18 109.2(5)
C20 C19 C18 124.1(6)
C19 C20 C1 124.6(6)
C19 C20 C69 118.3(6)
C1 C20 C69 117.1(6)
C22 C21 C34 115.6(6)
C22 C21 C5 120.8(6)
C34 C21 C5 123.5(6)
C27 C22 C21 122.5(7)
C27 C22 C23 106.1(7)
C21 C22 C23 130.9(7)
C22 C23 C35 100.5(8)
C22 C23 C24 106.3(8)
C35 C23 C24 100.4(9)
C25 C24 C23 103.2(10)
C26 C25 C24 101.9(10)
C27 C26 C25 107.1(9)
C27 C26 C35 99.9(8)
C25 C26 C35 101.5(11)
C22 C27 C28 120.7(7)
C22 C27 C26 106.3(8)
C28 C27 C26 132.4(7)
C29 C28 C27 118.3(6)
C34 C29 C28 120.0(7)
C34 C29 C30 106.0(6)
C28 C29 C30 134.0(7)
C36 C30 C29 101.2(6)
C36 C30 C31 102.1(7)
C29 C30 C31 106.5(7)
C32 C31 C30 102.3(7)
C31 C32 C33 103.3(6)
C34 C33 C36 99.4(6)
C34 C33 C32 107.1(6)
C36 C33 C32 101.2(6)
C29 C34 C21 122.9(6)
C29 C34 C33 105.4(6)
C21 C34 C33 131.6(6)
C23 C35 C26 94.9(8)
C30 C36 C33 93.9(6)
C38 C37 C50 116.4(6)
C38 C37 C10 119.6(6)
C50 C37 C10 123.8(6)
C37 C38 C43 121.4(6)
C37 C38 C39 131.3(6)
C43 C38 C39 107.0(6)
C38 C39 C40 106.1(6)
C38 C39 C51 100.3(5)
C40 C39 C51 99.6(6)
C39 C40 C41 104.9(6)
C42 C41 C40 101.2(6)
C43 C42 C41 106.0(6)
C43 C42 C51 100.6(6)
C41 C42 C51 101.3(6)
C44 C43 C38 121.1(6)
C44 C43 C42 132.4(6)
C38 C43 C42 106.4(6)
C43 C44 C45 118.5(6)
C44 C45 C50 120.4(6)
C44 C45 C46 132.4(6)
C50 C45 C46 107.1(6)
C45 C46 C52 99.0(6)
C45 C46 C47 106.0(7)
C52 C46 C47 100.0(7)
C48 C47 C46 103.3(7)
C47 C48 C49 103.8(7)
C52 C49 C50 99.4(6)
C52 C49 C48 101.9(7)
C50 C49 C48 105.2(7)
C37 C50 C45 122.1(6)
C37 C50 C49 131.9(6)
C45 C50 C49 106.0(6)
C42 C51 C39 94.4(5)
C49 C52 C46 95.4(7)
C66 C53 C54 117.3(6)
C66 C53 C15 121.6(6)
C54 C53 C15 121.1(6)
C53 C54 C59 120.4(8)
C53 C54 C55 132.2(7)
C59 C54 C55 107.2(8)
C54 C55 C67 101.8(8)
C54 C55 C56 105.5(7)
C67 C55 C56 99.1(7)
C57 C56 C55 103.0(8)
C56 C57 C58 103.7(8)
C67 C58 C59 101.2(8)
C67 C58 C57 100.4(9)
C59 C58 C57 106.7(8)
C60 C59 C54 121.9(9)
C60 C59 C58 133.6(8)
C54 C59 C58 103.8(9)
C61 C60 C59 118.3(8)
C60 C61 C66 120.9(9)
C60 C61 C62 132.4(9)
C66 C61 C62 106.8(9)
C61 C62 C68 100.5(8)
C61 C62 C63 104.6(9)
C68 C62 C63 100.7(9)
C64 C63 C62 101.8(8)
C63 C64 C65 104.5(8)
C66 C65 C64 105.6(8)
C66 C65 C68 99.4(7)
C64 C65 C68 100.9(8)
C53 C66 C61 121.3(8)
C53 C66 C65 132.5(7)
C61 C66 C65 106.2(8)
C58 C67 C55 95.0(7)
C65 C68 C62 95.9(8)
C70 C69 C82 117.7(7)
C70 C69 C20 122.4(7)
C82 C69 C20 119.9(6)
C69 C70 C75 121.3(8)
C69 C70 C71 131.9(7)
C75 C70 C71 106.7(7)
C70 C71 C83 101.1(6)
C70 C71 C72 106.9(8)
C83 C71 C72 101.7(7)
C71 C72 C73 102.0(8)
C74 C73 C72 103.1(8)
C75 C74 C73 105.4(8)
C75 C74 C83 100.2(6)
C73 C74 C83 101.1(8)
C76 C75 C70 122.0(8)
C76 C75 C74 131.9(7)
C70 C75 C74 106.1(8)
C77 C76 C75 117.2(7)
C76 C77 C82 121.4(8)
C76 C77 C78 133.3(7)
C82 C77 C78 105.1(7)
C77 C78 C84 100.0(7)
C77 C78 C79 105.2(7)
C84 C78 C79 103.1(9)
C80 C79 C78 102.8(8)
C79 C80 C81 103.6(8)
C82 C81 C84 100.1(7)
C82 C81 C80 106.3(6)
C84 C81 C80 100.4(7)
C69 C82 C77 120.4(7)
C69 C82 C81 132.7(7)
C77 C82 C81 106.6(7)
C71 C83 C74 93.6(7)
C81 C84 C78 94.3(7)
C86 C85 C92 112.1(5)
C86 C85 Ru 124.3(5)
C92 C85 Ru 123.7(5)
C91 C86 C87 119.2(8)
C91 C86 C85 119.6(7)
C87 C86 C85 121.1(7)
C88 C87 C86 120.2(10)
C87 C88 C89 121.6(11)
C90 C89 C88 118.0(10)
C89 C90 C91 120.7(11)
C86 C91 C90 120.2(10)
C97 C92 C93 119.7(7)
C97 C92 C85 121.3(7)
C93 C92 C85 118.8(8)
C92 C93 C94 118.2(10)
C95 C94 C93 121.3(10)
C94 C95 C96 120.7(9)
C95 C96 C97 119.6(10)
C92 C97 C96 120.4(9)
Cl3 C98 Cl4 111.9(11)
Cl1 C99 Cl2 122.2(11)

loop_
_geom_bond_atom_site_label_1
_geom_bond_atom_site_label_2
_geom_bond_distance
Ru C85 1.860(6)
Ru N3 2.039(5)
Ru N1 2.037(5)
Ru N4 2.053(5)
Ru N2 2.046(5)
N1 C4 1.383(8)
N1 C1 1.382(8)
N2 C6 1.361(8)
N2 C9 1.385(8)
N3 C14 1.392(7)
N3 C11 1.391(7)
N4 C16 1.386(8)
N4 C19 1.385(8)
C1 C20 1.406(9)
C1 C2 1.470(9)
C2 C3 1.353(10)
C3 C4 1.451(9)
C4 C5 1.416(9)
C5 C6 1.391(9)
C5 C21 1.505(9)
C6 C7 1.446(9)
C7 C8 1.358(10)
C8 C9 1.438(9)
C9 C10 1.410(9)
C10 C11 1.404(9)
C10 C37 1.509(9)
C11 C12 1.435(9)
C12 C13 1.330(10)
C13 C14 1.439(9)
C14 C15 1.386(9)
C15 C16 1.404(9)
C15 C53 1.507(9)
C16 C17 1.441(9)
C17 C18 1.376(9)
C18 C19 1.447(9)
C19 C20 1.380(9)
C20 C69 1.510(9)
C21 C22 1.408(9)
C21 C34 1.396(10)
C22 C27 1.385(10)
C22 C23 1.500(12)
C23 C35 1.502(14)
C23 C24 1.58(2)
C24 C25 1.536(14)
C25 C26 1.57(2)
C26 C27 1.501(13)
C26 C35 1.513(15)
C27 C28 1.401(11)
C28 C29 1.390(11)
C29 C34 1.404(9)
C29 C30 1.516(11)
C30 C36 1.499(12)
C30 C31 1.565(13)
C31 C32 1.538(11)
C32 C33 1.553(11)
C33 C34 1.525(10)
C33 C36 1.550(11)
C37 C38 1.382(9)
C37 C50 1.389(9)
C38 C43 1.421(9)
C38 C39 1.508(9)
C39 C40 1.547(10)
C39 C51 1.567(10)
C40 C41 1.591(11)
C41 C42 1.561(10)
C42 C43 1.523(10)
C42 C51 1.557(11)
C43 C44 1.371(9)
C44 C45 1.367(9)
C45 C50 1.419(9)
C45 C46 1.500(10)
C46 C52 1.559(12)
C46 C47 1.585(13)
C47 C48 1.549(12)
C48 C49 1.553(12)
C49 C52 1.528(12)
C49 C50 1.528(10)
C53 C66 1.396(10)
C53 C54 1.400(10)
C54 C59 1.426(11)
C54 C55 1.491(12)
C55 C67 1.518(12)
C55 C56 1.570(13)
C56 C57 1.516(13)
C57 C58 1.541(13)
C58 C67 1.513(15)
C58 C59 1.530(15)
C59 C60 1.376(14)
C60 C61 1.375(13)
C61 C66 1.429(11)
C61 C62 1.482(15)
C62 C68 1.53(2)
C62 C63 1.61(2)
C63 C64 1.561(14)
C64 C65 1.549(12)
C65 C66 1.514(12)
C65 C68 1.541(13)
C69 C70 1.399(10)
C69 C82 1.392(10)
C70 C75 1.399(10)
C70 C71 1.513(12)
C71 C83 1.533(11)
C71 C72 1.552(13)
C72 C73 1.59(2)
C73 C74 1.545(13)
C74 C75 1.532(12)
C74 C83 1.566(13)
C75 C76 1.390(12)
C76 C77 1.389(12)
C77 C82 1.434(10)
C77 C78 1.519(13)
C78 C84 1.533(12)
C78 C79 1.55(2)
C79 C80 1.539(14)
C80 C81 1.582(13)
C81 C82 1.485(11)
C81 C84 1.544(11)
C85 C86 1.499(9)
C85 C92 1.496(9)
C86 C91 1.372(11)
C86 C87 1.378(11)
C87 C88 1.369(13)
C88 C89 1.39(2)
C89 C90 1.36(2)
C90 C91 1.408(13)
C92 C97 1.378(11)
C92 C93 1.386(11)
C93 C94 1.414(14)
C94 C95 1.36(2)
C95 C96 1.339(15)
C96 C97 1.420(12)
C98 Cl3 1.63(2)
C98 Cl4 1.74(2)
C99 Cl1 1.70(2)
C99 Cl2 1.66(2)
